data_1503177
loop_
_publ_author_name
'Evenson, Sean J.'
'Rasmussen, Seth C.'

_publ_section_title
;
 N-acyldithieno[3,2-b:2',3'-d]pyrroles: second generation
 dithieno[3,2-b:2',3'-d]pyrrole building blocks with stabilized energy
 levels.
;
_journal_issue 18
_journal_name_full 'Organic letters'
_journal_page_first 4054
_journal_page_last 4057
_journal_paper_doi 10.1021/ol101647f
_journal_volume 12
_journal_year 2010
_chemical_formula_moiety 'C15 H15 N O S2'
_chemical_formula_sum 'C15 H15 N O S2'
_chemical_formula_weight 289.4
_chemical_name_common N-Cyclohexanoyldithieno[3,2-b:2',3'-d]pyrrole
_chemical_name_systematic
;
N-Cyclohexanoyldithieno[3,2-b:2',3'-d]pyrrole
;
_space_group_IT_number 2
_symmetry_cell_setting triclinic
_symmetry_space_group_name_Hall '-P 1'
_symmetry_space_group_name_H-M 'P -1'
_atom_sites_solution_hydrogens geom
_atom_sites_solution_primary direct
_atom_sites_solution_secondary difmap
_audit_conform_dict_location ftp://ftp.iucr.org/pub/cif_core.dic
_audit_conform_dict_name cif_core.dic
_audit_conform_dict_version 2.4
_audit_creation_date 2010-05-06
_audit_creation_method 'WinGX routine CIF_UPDATE'
_cell_angle_alpha 95.102(5)
_cell_angle_beta 93.093(5)
_cell_angle_gamma 92.926(5)
_cell_formula_units_Z 2
_cell_length_a 8.321(3)
_cell_length_b 8.994(3)
_cell_length_c 9.073(3)
_cell_measurement_reflns_used 900
_cell_measurement_temperature 273(2)
_cell_measurement_theta_max 28
_cell_measurement_theta_min 2
_cell_volume 674.3(4)
_computing_cell_refinement 'Bruker XSCANS'
_computing_data_collection 'Bruker XSCANS'
_computing_data_reduction 'Bruker SHELXTL'
_computing_molecular_graphics 'Bruker SHELXTL'
_computing_publication_material 'Bruker SHELXTL'
_computing_structure_refinement 'SHELXL-97 (Sheldrick, 2008)'
_computing_structure_solution 'Bruker SHELXTL'
_diffrn_ambient_temperature 293(2)
_diffrn_measured_fraction_theta_full 0.976
_diffrn_measured_fraction_theta_max 0.976
_diffrn_measurement_device_type 'CCD area detector'
_diffrn_measurement_method 'phi and omega scans'
_diffrn_radiation_monochromator graphite
_diffrn_radiation_type MoK\a
_diffrn_radiation_wavelength 0.71073
_diffrn_reflns_av_R_equivalents 0.0474
_diffrn_reflns_av_unetI/netI 0.0599
_diffrn_reflns_limit_h_max 10
_diffrn_reflns_limit_h_min -10
_diffrn_reflns_limit_k_max 11
_diffrn_reflns_limit_k_min -11
_diffrn_reflns_limit_l_max 11
_diffrn_reflns_limit_l_min -11
_diffrn_reflns_number 6318
_diffrn_reflns_theta_full 27.95
_diffrn_reflns_theta_max 27.95
_diffrn_reflns_theta_min 2.26
_exptl_absorpt_coefficient_mu 0.385
_exptl_absorpt_correction_T_max 1
_exptl_absorpt_correction_T_min 0.806047
_exptl_absorpt_correction_type numerical
_exptl_absorpt_process_details SADABS
_exptl_crystal_colour colorless
_exptl_crystal_density_diffrn 1.425
_exptl_crystal_density_method 'not measured'
_exptl_crystal_description block
_exptl_crystal_F_000 304
_exptl_crystal_size_max 0.8
_exptl_crystal_size_mid 0.4
_exptl_crystal_size_min 0.38
_refine_diff_density_max 0.354
_refine_diff_density_min -0.367
_refine_diff_density_rms 0.068
_refine_ls_extinction_coef 0.067(9)
_refine_ls_extinction_expression Fc^*^=kFc[1+0.001xFc^2^\l^3^/sin(2\q)]^-1/4^
_refine_ls_extinction_method SHELXL
_refine_ls_goodness_of_fit_ref 1.067
_refine_ls_hydrogen_treatment mixed
_refine_ls_matrix_type full
_refine_ls_number_parameters 233
_refine_ls_number_reflns 3157
_refine_ls_number_restraints 0
_refine_ls_restrained_S_all 1.067
_refine_ls_R_factor_all 0.0491
_refine_ls_R_factor_gt 0.0451
_refine_ls_shift/su_max 0.001
_refine_ls_shift/su_mean 0
_refine_ls_structure_factor_coef Fsqd
_refine_ls_weighting_details 'calc w=1/[\s^2^(Fo^2^)+(0.0800P)^2^+0.1335P] where P=(Fo^2^+2Fc^2^)/3'
_refine_ls_weighting_scheme calc
_refine_ls_wR_factor_gt 0.134
_refine_ls_wR_factor_ref 0.1392
_reflns_number_gt 2787
_reflns_number_total 3157
_reflns_threshold_expression >2\s(I)
_cod_data_source_file ol101647f_si_002.cif
_cod_data_source_block global
_cod_depositor_comments
;
The following automatic conversions were performed:

'_symmetry_cell_setting' value 'Triclinic' changed to 'triclinic'
according to /home/saulius/struct/CIF-dictionaries/cif_core.dic
dictionary named 'cif_core.dic' version 2.4.2 from 2011-04-26.

Automatic conversion script
Id: cif_fix_values 1715 2011-07-08 13:25:40Z adriana 
;
_cod_original_sg_symbol_H-M P-1
_cod_database_code 1503177

loop_
_symmetry_equiv_pos_as_xyz
'x, y, z'
'-x, -y, -z'

loop_
_atom_site_label
_atom_site_type_symbol
_atom_site_fract_x
_atom_site_fract_y
_atom_site_fract_z
_atom_site_U_iso_or_equiv
_atom_site_adp_type
_atom_site_occupancy
_atom_site_symmetry_multiplicity
_atom_site_calc_flag
S001 S 0.64252(5) -0.19902(4) 0.85990(5) 0.04054(18) Uani 1 1 d
S002 S 0.90516(5) 0.15804(5) 1.08191(5) 0.04342(18) Uani 1 1 d
O003 O 0.5185(2) 0.44565(15) 0.7504(2) 0.0615(5) Uani 1 1 d
C004 C 0.3179(2) 0.26012(18) 0.64364(18) 0.0349(3) Uani 1 1 d
N005 N 0.56408(17) 0.20722(15) 0.79266(16) 0.0359(3) Uani 1 1 d
C006 C 0.4473(2) -0.06375(19) 0.6915(2) 0.0394(4) Uani 1 1 d
C007 C 0.0379(2) 0.1481(2) 0.6645(2) 0.0468(4) Uani 1 1 d
C008 C 0.5462(2) 0.04931(17) 0.77680(19) 0.0338(3) Uani 1 1 d
C009 C 0.69090(19) 0.24564(18) 0.90021(19) 0.0354(4) Uani 1 1 d
C010 C 0.7693(2) 0.3794(2) 0.9701(2) 0.0451(4) Uani 1 1 d
C011 C 0.1933(2) 0.2104(2) 0.74985(19) 0.0384(4) Uani 1 1 d
C012 C 0.8869(2) 0.3471(2) 1.0696(2) 0.0482(4) Uani 1 1 d
C013 C 0.4726(2) 0.31547(18) 0.7298(2) 0.0389(4) Uani 1 1 d
C014 C 0.4870(2) -0.2028(2) 0.7271(2) 0.0411(4) Uani 1 1 d
C015 C 0.2489(2) 0.3788(2) 0.5509(2) 0.0422(4) Uani 1 1 d
C016 C 0.75028(19) 0.11671(18) 0.95002(18) 0.0339(3) Uani 1 1 d
C017 C -0.0305(3) 0.2609(3) 0.5657(3) 0.0544(5) Uani 1 1 d
C018 C 0.0942(3) 0.3160(2) 0.4651(2) 0.0510(5) Uani 1 1 d
C019 C 0.65896(19) -0.00692(18) 0.87201(19) 0.0339(3) Uani 1 1 d
H1 H 0.225(3) 0.464(3) 0.613(2) 0.046(6) Uiso 1 1 d
H2 H 0.960(3) 0.421(3) 1.125(3) 0.064(7) Uiso 1 1 d
H3 H 0.234(3) 0.126(3) 0.808(2) 0.043(5) Uiso 1 1 d
H4 H 0.441(3) -0.297(3) 0.687(3) 0.063(7) Uiso 1 1 d
H5 H 0.176(3) 0.298(3) 0.817(3) 0.051(6) Uiso 1 1 d
H6 H 0.343(3) 0.180(2) 0.580(2) 0.038(5) Uiso 1 1 d
H7 H 0.326(3) 0.414(3) 0.488(3) 0.053(6) Uiso 1 1 d
H8 H 0.125(3) 0.232(3) 0.401(3) 0.063(7) Uiso 1 1 d
H9 H -0.043(3) 0.115(3) 0.737(3) 0.051(6) Uiso 1 1 d
H10 H -0.061(3) 0.353(3) 0.636(3) 0.063(7) Uiso 1 1 d
H11 H 0.369(3) -0.044(3) 0.621(3) 0.060(7) Uiso 1 1 d
H12 H 0.750(3) 0.477(2) 0.946(3) 0.048(6) Uiso 1 1 d
H13 H 0.059(3) 0.056(3) 0.602(3) 0.059(7) Uiso 1 1 d
H14 H 0.044(4) 0.400(4) 0.410(4) 0.090(10) Uiso 1 1 d
H15 H -0.124(4) 0.227(4) 0.498(4) 0.088(10) Uiso 1 1 d

loop_
_atom_site_aniso_label
_atom_site_aniso_U_11
_atom_site_aniso_U_22
_atom_site_aniso_U_33
_atom_site_aniso_U_23
_atom_site_aniso_U_13
_atom_site_aniso_U_12
S001 0.0440(3) 0.0268(2) 0.0514(3) 0.00627(18) -0.00136(19) 0.00631(17)
S002 0.0391(3) 0.0410(3) 0.0492(3) 0.00670(19) -0.00895(19) 0.00027(19)
O003 0.0605(9) 0.0282(7) 0.0938(12) 0.0146(7) -0.0236(8) -0.0026(6)
C004 0.0380(8) 0.0297(8) 0.0374(8) 0.0051(6) -0.0018(6) 0.0061(6)
N005 0.0351(7) 0.0248(6) 0.0473(8) 0.0057(5) -0.0048(6) 0.0019(5)
C006 0.0400(9) 0.0300(8) 0.0472(9) 0.0018(7) -0.0042(7) 0.0012(6)
C007 0.0389(9) 0.0479(11) 0.0533(10) 0.0072(9) -0.0014(8) -0.0005(8)
C008 0.0338(7) 0.0261(7) 0.0419(8) 0.0050(6) 0.0016(6) 0.0031(6)
C009 0.0326(8) 0.0288(8) 0.0446(8) 0.0044(6) -0.0012(6) 0.0015(6)
C010 0.0440(9) 0.0310(9) 0.0588(11) 0.0021(7) -0.0047(8) -0.0029(7)
C011 0.0403(9) 0.0389(9) 0.0364(8) 0.0054(7) 0.0001(6) 0.0035(7)
C012 0.0478(10) 0.0375(9) 0.0565(11) 0.0011(8) -0.0090(8) -0.0064(8)
C013 0.0413(9) 0.0278(8) 0.0487(9) 0.0103(7) -0.0020(7) 0.0050(7)
C014 0.0422(9) 0.0289(8) 0.0509(10) -0.0002(7) -0.0021(7) 0.0012(7)
C015 0.0483(10) 0.0367(9) 0.0435(9) 0.0129(7) -0.0006(8) 0.0086(7)
C016 0.0311(7) 0.0314(8) 0.0398(8) 0.0065(6) 0.0010(6) 0.0027(6)
C017 0.0441(10) 0.0535(12) 0.0648(13) 0.0062(10) -0.0116(9) 0.0098(9)
C018 0.0591(12) 0.0485(11) 0.0457(10) 0.0088(8) -0.0118(8) 0.0131(9)
C019 0.0336(8) 0.0265(7) 0.0421(8) 0.0049(6) 0.0017(6) 0.0029(6)

loop_
_atom_type_symbol
_atom_type_description
_atom_type_scat_dispersion_real
_atom_type_scat_dispersion_imag
_atom_type_scat_source
C C 0.0033 0.0016 'International Tables Vol C Tables 4.2.6.8 and 6.1.1.4'
H H 0 0 'International Tables Vol C Tables 4.2.6.8 and 6.1.1.4'
N N 0.0061 0.0033 'International Tables Vol C Tables 4.2.6.8 and 6.1.1.4'
O O 0.0106 0.006 'International Tables Vol C Tables 4.2.6.8 and 6.1.1.4'
S S 0.1246 0.1234 'International Tables Vol C Tables 4.2.6.8 and 6.1.1.4'

loop_
_geom_angle_atom_site_label_1
_geom_angle_atom_site_label_2
_geom_angle_atom_site_label_3
_geom_angle
C014 S001 C019 91.00(8)
C016 S002 C012 90.65(9)
C013 C004 C011 109.84(14)
C013 C004 C015 112.26(15)
C011 C004 C015 109.76(14)
C013 C004 H6 106.2(13)
C011 C004 H6 110.1(13)
C015 C004 H6 108.6(13)
C009 N005 C013 122.29(14)
C009 N005 C008 106.52(13)
C013 N005 C008 130.99(15)
C014 C006 C008 110.65(16)
C014 C006 H11 126.0(16)
C008 C006 H11 123.4(16)
C017 C007 C011 111.49(17)
C017 C007 H9 111.9(13)
C011 C007 H9 109.6(13)
C017 C007 H13 108.8(15)
C011 C007 H13 109.8(14)
H9 C007 H13 105.1(19)
C019 C008 N005 108.92(14)
C019 C008 C006 113.28(15)
N005 C008 C006 137.80(15)
C016 C009 N005 109.50(15)
C016 C009 C010 113.79(16)
N005 C009 C010 136.70(16)
C012 C010 C009 110.25(17)
C012 C010 H12 124.1(15)
C009 C010 H12 125.5(14)
C007 C011 C004 110.75(15)
C007 C011 H3 106.4(13)
C004 C011 H3 111.1(12)
C007 C011 H5 111.8(14)
C004 C011 H5 106.5(14)
H3 C011 H5 110.5(18)
C010 C012 S002 114.11(15)
C010 C012 H2 124.3(17)
S002 C012 H2 121.5(17)
O003 C013 N005 119.27(17)
O003 C013 C004 123.90(16)
N005 C013 C004 116.80(14)
C006 C014 S001 113.66(14)
C006 C014 H4 128.2(17)
S001 C014 H4 118.1(17)
C018 C015 C004 109.90(16)
C018 C015 H1 108.8(14)
C004 C015 H1 110.2(14)
C018 C015 H7 111.8(15)
C004 C015 H7 110.9(15)
H1 C015 H7 105(2)
C009 C016 C019 107.27(15)
C009 C016 S002 111.19(13)
C019 C016 S002 141.54(13)
C018 C017 C007 111.24(17)
C018 C017 H10 107.8(15)
C007 C017 H10 106.8(15)
C018 C017 H15 104.1(19)
C007 C017 H15 117(2)
H10 C017 H15 109(2)
C017 C018 C015 112.26(17)
C017 C018 H8 108.6(16)
C015 C018 H8 105.7(16)
C017 C018 H14 107.0(18)
C015 C018 H14 109.1(18)
H8 C018 H14 114(2)
C008 C019 C016 107.80(14)
C008 C019 S001 111.40(13)
C016 C019 S001 140.80(13)

loop_
_geom_bond_atom_site_label_1
_geom_bond_atom_site_label_2
_geom_bond_distance
S001 C014 1.717(2)
S001 C019 1.7194(18)
S002 C016 1.7137(18)
S002 C012 1.728(2)
O003 C013 1.208(2)
C004 C013 1.507(2)
C004 C011 1.530(2)
C004 C015 1.532(2)
C004 H6 0.92(2)
N005 C009 1.406(2)
N005 C013 1.407(2)
N005 C008 1.414(2)
C006 C014 1.371(2)
C006 C008 1.420(2)
C006 H11 0.93(3)
C007 C017 1.524(3)
C007 C011 1.526(3)
C007 H9 1.01(2)
C007 H13 0.99(3)
C008 C019 1.386(2)
C009 C016 1.386(2)
C009 C010 1.419(2)
C010 C012 1.355(3)
C010 H12 0.94(2)
C011 H3 1.03(2)
C011 H5 0.97(2)
C012 H2 0.96(3)
C014 H4 0.95(3)
C015 C018 1.524(3)
C015 H1 0.95(2)
C015 H7 0.94(2)
C016 C019 1.425(2)
C017 C018 1.512(3)
C017 H10 1.05(3)
C017 H15 0.98(3)
C018 H8 0.96(3)
C018 H14 1.04(3)
